data_4022509
loop_
_publ_author_name
'Carmine Coluccini'
'Stefano Grilli'
'Lodovico Lunazzi'
'Andrea Mazzanti'

_publ_contact_author
;
Dr. Andrea Mazzanti
Universita di Bologna
Dipartimento di Chimica Organica A.Mangini
Viale Risorgimento 4
40136 Bologna
Italy
;
_publ_contact_author_email mazzand@ms.fci.unibo.it
_publ_contact_author_fax '[039]051 209 3654'
_publ_contact_author_phone '[039]051 209 3633'
_publ_section_title
;
 Conformational Studies by Dynamic NMR. 94.
 Cogwheel Pathway for the Stereomutations of Durene
 Derivatives Containing the Mesityl Ring
;
_journal_name_full 'Journal of Organic Chemistry'
_journal_page_first 7266
_journal_page_last 7273
_journal_paper_doi 10.1021/jo034737t
_journal_volume 68
_journal_year 2003
_chemical_formula_sum 'C30 H34 O2'
_chemical_formula_weight 426.57
_chemical_melting_point 184
_chemical_name_systematic
;
 1,4-bis-(mesitoyl)-2,3,5,6-tetramethylbenzene
;
_space_group_IT_number 2
_symmetry_cell_setting triclinic
_symmetry_space_group_name_Hall '-P 1'
_symmetry_space_group_name_H-M 'P -1'
_atom_sites_solution_hydrogens geom
_atom_sites_solution_primary direct
_atom_sites_solution_secondary difmap
_audit_creation_date 30/01/2003
_audit_creation_method SHELXL-97
_cell_angle_alpha 81.6210(10)
_cell_angle_beta 86.5240(10)
_cell_angle_gamma 73.4760(10)
_cell_formula_units_Z 4
_cell_length_a 9.3293(2)
_cell_length_b 15.7444(4)
_cell_length_c 17.1152(4)
_cell_measurement_temperature 293(2)
_cell_volume 2383.92(10)
_computing_structure_refinement 'SHELXL-97 (Sheldrick, 1997)'
_computing_structure_solution 'SHELXS-97 (Sheldrick, 1990)'
_diffrn_ambient_temperature 293(2)
_diffrn_measured_fraction_theta_full 0.996
_diffrn_measured_fraction_theta_max 0.996
_diffrn_measurement_device_type 'CCD area detector'
_diffrn_measurement_method 'phi and omega scans'
_diffrn_radiation_monochromator graphite
_diffrn_radiation_source 'fine-focus sealed tube'
_diffrn_radiation_type MoK\a
_diffrn_radiation_wavelength 0.71073
_diffrn_reflns_av_R_equivalents 0.0196
_diffrn_reflns_av_sigmaI/netI 0.0248
_diffrn_reflns_limit_h_max 13
_diffrn_reflns_limit_h_min -13
_diffrn_reflns_limit_k_max 22
_diffrn_reflns_limit_k_min -22
_diffrn_reflns_limit_l_max 24
_diffrn_reflns_limit_l_min -24
_diffrn_reflns_number 31381
_diffrn_reflns_theta_full 30.02
_diffrn_reflns_theta_max 30.02
_diffrn_reflns_theta_min 1.20
_exptl_absorpt_coefficient_mu 0.072
_exptl_absorpt_correction_T_max 0.9786
_exptl_absorpt_correction_T_min 0.9444
_exptl_absorpt_correction_type empirical
_exptl_crystal_colour colourless
_exptl_crystal_density_diffrn 1.189
_exptl_crystal_density_method 'not measured'
_exptl_crystal_description prismatic
_exptl_crystal_F_000 920
_exptl_crystal_size_max 0.80
_exptl_crystal_size_mid 0.70
_exptl_crystal_size_min 0.30
_refine_diff_density_max 0.383
_refine_diff_density_min -0.306
_refine_diff_density_rms 0.066
_refine_ls_extinction_method none
_refine_ls_goodness_of_fit_ref 1.032
_refine_ls_hydrogen_treatment mixed
_refine_ls_matrix_type full
_refine_ls_number_parameters 597
_refine_ls_number_reflns 13871
_refine_ls_number_restraints 0
_refine_ls_restrained_S_all 1.032
_refine_ls_R_factor_all 0.0544
_refine_ls_R_factor_gt 0.0450
_refine_ls_shift/su_max 0.001
_refine_ls_shift/su_mean 0.000
_refine_ls_structure_factor_coef Fsqd
_refine_ls_weighting_details 'calc w=1/[\s^2^(Fo^2^)+(0.0733P)^2^+0.5256P] where P=(Fo^2^+2Fc^2^)/3'
_refine_ls_weighting_scheme calc
_refine_ls_wR_factor_gt 0.1218
_refine_ls_wR_factor_ref 0.1300
_reflns_number_gt 11507
_reflns_number_total 13871
_reflns_threshold_expression >2sigma(I)
_cod_data_source_file jo034737tsi20030604_012708.cif
_cod_data_source_block durene
_cod_database_code 4022509

loop_
_symmetry_equiv_pos_as_xyz
'x, y, z'
'-x, -y, -z'

loop_
_atom_site_label
_atom_site_type_symbol
_atom_site_fract_x
_atom_site_fract_y
_atom_site_fract_z
_atom_site_U_iso_or_equiv
_atom_site_adp_type
_atom_site_occupancy
_atom_site_symmetry_multiplicity
_atom_site_calc_flag
_atom_site_refinement_flags
O1 O 1.07568(10) -0.35381(6) 0.59927(5) 0.02972(18) Uani 1 1 d .
O2 O 0.52021(9) -0.07207(6) 0.36315(5) 0.02679(17) Uani 1 1 d .
C1 C 0.99027(11) -0.23029(7) 0.50218(6) 0.01758(18) Uani 1 1 d .
C2 C 0.90736(11) -0.14316(7) 0.51240(6) 0.01754(18) Uani 1 1 d .
C3 C 0.79620(11) -0.09561(6) 0.45820(6) 0.01747(18) Uani 1 1 d .
C4 C 0.77443(11) -0.13517(6) 0.39313(6) 0.01669(17) Uani 1 1 d .
C5 C 0.85818(11) -0.22228(6) 0.38257(6) 0.01732(18) Uani 1 1 d .
C6 C 0.96617(11) -0.27099(6) 0.43808(6) 0.01786(18) Uani 1 1 d .
C7 C 1.09918(11) -0.28550(7) 0.56447(6) 0.01970(19) Uani 1 1 d .
C8 C 1.23173(11) -0.25791(7) 0.58456(6) 0.01817(18) Uani 1 1 d .
C9 C 1.32583(11) -0.22883(7) 0.52538(6) 0.01883(18) Uani 1 1 d .
C10 C 1.45467(12) -0.21150(7) 0.54780(6) 0.02012(19) Uani 1 1 d .
H10 H 1.5178 -0.1934 0.5089 0.024 Uiso 1 1 calc R
C11 C 1.49187(12) -0.22051(7) 0.62666(6) 0.02068(19) Uani 1 1 d .
C12 C 1.39560(12) -0.24659(7) 0.68419(6) 0.0218(2) Uani 1 1 d .
H12 H 1.4181 -0.2513 0.7371 0.026 Uiso 1 1 calc R
C13 C 1.26640(12) -0.26595(7) 0.66501(6) 0.01996(19) Uani 1 1 d .
C14 C 0.64841(11) -0.08497(7) 0.33757(6) 0.01834(18) Uani 1 1 d .
C15 C 0.67784(11) -0.05336(6) 0.25257(6) 0.01794(18) Uani 1 1 d .
C16 C 0.58753(12) -0.06664(7) 0.19450(6) 0.0216(2) Uani 1 1 d .
C17 C 0.61287(12) -0.03731(7) 0.11554(6) 0.0232(2) Uani 1 1 d .
H17 H 0.5569 -0.0487 0.0772 0.028 Uiso 1 1 calc R
C18 C 0.71888(12) 0.00837(7) 0.09208(6) 0.02046(19) Uani 1 1 d .
C19 C 0.80442(11) 0.02264(7) 0.15006(6) 0.01929(19) Uani 1 1 d .
H19 H 0.8744 0.0542 0.1353 0.023 Uiso 1 1 calc R
C20 C 0.78856(11) -0.00887(6) 0.22973(6) 0.01780(18) Uani 1 1 d .
C21 C 0.92854(12) -0.09971(7) 0.58249(6) 0.0222(2) Uani 1 1 d .
H21A H 0.9766 -0.0536 0.5652 0.033 Uiso 1 1 calc R
H21B H 0.9896 -0.1439 0.6206 0.033 Uiso 1 1 calc R
H21C H 0.8329 -0.0741 0.6061 0.033 Uiso 1 1 calc R
C22 C 0.70459(12) -0.00284(7) 0.47069(6) 0.0225(2) Uani 1 1 d .
H22A H 0.6427 -0.0061 0.5173 0.034 Uiso 1 1 calc R
H22B H 0.6426 0.0238 0.4258 0.034 Uiso 1 1 calc R
H22C H 0.7701 0.0329 0.4769 0.034 Uiso 1 1 calc R
C23 C 0.82812(13) -0.26704(7) 0.31534(6) 0.0218(2) Uani 1 1 d .
H23A H 0.7531 -0.2254 0.2821 0.033 Uiso 1 1 calc R
H23B H 0.7936 -0.3179 0.3363 0.033 Uiso 1 1 calc R
H23C H 0.9186 -0.2862 0.2850 0.033 Uiso 1 1 calc R
C24 C 1.05575(13) -0.36506(7) 0.42754(7) 0.0236(2) Uani 1 1 d .
H24A H 1.1439 -0.3819 0.4588 0.035 Uiso 1 1 calc R
H24B H 1.0841 -0.3677 0.3729 0.035 Uiso 1 1 calc R
H24C H 0.9962 -0.4054 0.4442 0.035 Uiso 1 1 calc R
C25 C 1.29705(13) -0.21780(8) 0.43786(6) 0.0268(2) Uani 1 1 d .
H25A H 1.3783 -0.2015 0.4084 0.040 Uiso 1 1 calc R
H25B H 1.2056 -0.1718 0.4258 0.040 Uiso 1 1 calc R
H25C H 1.2890 -0.2731 0.4239 0.040 Uiso 1 1 calc R
C26 C 1.63041(13) -0.20003(8) 0.64933(7) 0.0284(2) Uani 1 1 d .
H26A H 1.6073 -0.1379 0.6554 0.043 Uiso 1 1 calc R
H26B H 1.7060 -0.2132 0.6088 0.043 Uiso 1 1 calc R
H26C H 1.6664 -0.2359 0.6983 0.043 Uiso 1 1 calc R
C27 C 1.16817(13) -0.29215(9) 0.73237(6) 0.0273(2) Uani 1 1 d .
H27A H 1.1973 -0.3560 0.7458 0.041 Uiso 1 1 calc R
H27B H 1.0657 -0.2722 0.7166 0.041 Uiso 1 1 calc R
H27C H 1.1792 -0.2649 0.7774 0.041 Uiso 1 1 calc R
C28 C 0.46665(14) -0.11366(9) 0.21351(7) 0.0313(3) Uani 1 1 d .
H28A H 0.3792 -0.0734 0.2336 0.047 Uiso 1 1 calc R
H28B H 0.5018 -0.1648 0.2525 0.047 Uiso 1 1 calc R
H28C H 0.4422 -0.1327 0.1665 0.047 Uiso 1 1 calc R
C29 C 0.74249(13) 0.04029(8) 0.00641(6) 0.0260(2) Uani 1 1 d .
H29A H 0.6626 0.0924 -0.0104 0.039 Uiso 1 1 calc R
H29B H 0.7440 -0.0060 -0.0247 0.039 Uiso 1 1 calc R
H29C H 0.8360 0.0549 -0.0004 0.039 Uiso 1 1 calc R
C30 C 0.88973(13) 0.00905(8) 0.28705(6) 0.0249(2) Uani 1 1 d .
H30A H 0.9509 0.0438 0.2592 0.037 Uiso 1 1 calc R
H30B H 0.9524 -0.0467 0.3118 0.037 Uiso 1 1 calc R
H30C H 0.8302 0.0414 0.3266 0.037 Uiso 1 1 calc R
O3 O 0.01310(9) 0.14939(5) 0.03467(5) 0.02607(17) Uani 1 1 d .
O4 O -0.52793(9) 0.51586(6) -0.14508(5) 0.02827(18) Uani 1 1 d .
C31 C -0.06104(11) 0.28819(6) -0.04447(6) 0.01711(18) Uani 1 1 d .
C32 C -0.12353(11) 0.37117(7) -0.01796(6) 0.01698(18) Uani 1 1 d .
C33 C -0.23640(11) 0.43571(6) -0.06214(6) 0.01711(18) Uani 1 1 d .
C34 C -0.28582(11) 0.41486(6) -0.13101(6) 0.01692(17) Uani 1 1 d .
C35 C -0.22638(11) 0.33021(7) -0.15589(6) 0.01771(18) Uani 1 1 d .
C36 C -0.11212(11) 0.26678(6) -0.11269(6) 0.01802(18) Uani 1 1 d .
C37 C 0.05141(11) 0.21540(7) 0.00573(6) 0.01835(18) Uani 1 1 d .
C38 C 0.20205(11) 0.22412(6) 0.02165(6) 0.01691(18) Uani 1 1 d .
C39 C 0.28251(11) 0.26759(7) -0.03560(6) 0.01834(18) Uani 1 1 d .
C40 C 0.42183(11) 0.27390(7) -0.01661(6) 0.01962(19) Uani 1 1 d .
H40 H 0.4760 0.3008 -0.0549 0.024 Uiso 1 1 calc R
C41 C 0.48272(11) 0.24132(7) 0.05771(6) 0.01985(19) Uani 1 1 d .
C42 C 0.40366(11) 0.19716(7) 0.11277(6) 0.02021(19) Uani 1 1 d .
H42 H 0.4444 0.1737 0.1622 0.024 Uiso 1 1 calc R
C43 C 0.26542(11) 0.18682(7) 0.09644(6) 0.01830(18) Uani 1 1 d .
C44 C -0.40904(11) 0.48348(7) -0.17758(6) 0.01859(18) Uani 1 1 d .
C45 C -0.38466(11) 0.51154(6) -0.26407(6) 0.01748(18) Uani 1 1 d .
C46 C -0.49282(11) 0.51208(7) -0.31833(6) 0.01875(18) Uani 1 1 d .
C47 C -0.47041(12) 0.54062(7) -0.39810(6) 0.02014(19) Uani 1 1 d .
H47 H -0.5410 0.5406 -0.4342 0.024 Uiso 1 1 calc R
C48 C -0.34620(12) 0.56905(6) -0.42525(6) 0.01968(19) Uani 1 1 d .
C49 C -0.24147(12) 0.56876(7) -0.37057(6) 0.02028(19) Uani 1 1 d .
H49 H -0.1585 0.5884 -0.3880 0.024 Uiso 1 1 calc R
C50 C -0.25730(11) 0.53995(7) -0.29047(6) 0.01950(19) Uani 1 1 d .
C51 C -0.08012(12) 0.39088(7) 0.05972(6) 0.02090(19) Uani 1 1 d .
H51A H -0.0155 0.3375 0.0872 0.031 Uiso 1 1 calc R
H51B H -0.1685 0.4112 0.0914 0.031 Uiso 1 1 calc R
H51C H -0.0289 0.4364 0.0499 0.031 Uiso 1 1 calc R
C52 C -0.30047(12) 0.52582(7) -0.03458(6) 0.02145(19) Uani 1 1 d .
H52A H -0.3523 0.5678 -0.0772 0.032 Uiso 1 1 calc R
H52B H -0.2210 0.5462 -0.0179 0.032 Uiso 1 1 calc R
H52C H -0.3690 0.5209 0.0089 0.032 Uiso 1 1 calc R
C53 C -0.28942(13) 0.30455(7) -0.22547(6) 0.0230(2) Uani 1 1 d .
H53A H -0.2283 0.3123 -0.2717 0.035 Uiso 1 1 calc R
H53B H -0.3896 0.3419 -0.2345 0.035 Uiso 1 1 calc R
H53C H -0.2903 0.2432 -0.2144 0.035 Uiso 1 1 calc R
C54 C -0.04369(13) 0.17669(7) -0.14020(6) 0.0235(2) Uani 1 1 d .
H54A H -0.1086 0.1392 -0.1253 0.035 Uiso 1 1 calc R
H54B H 0.0517 0.1493 -0.1161 0.035 Uiso 1 1 calc R
H54C H -0.0307 0.1844 -0.1966 0.035 Uiso 1 1 calc R
C55 C 0.22831(13) 0.30652(9) -0.11808(6) 0.0274(2) Uani 1 1 d .
H55A H 0.1478 0.3600 -0.1158 0.041 Uiso 1 1 calc R
H55B H 0.1937 0.2638 -0.1408 0.041 Uiso 1 1 calc R
H55C H 0.3090 0.3204 -0.1500 0.041 Uiso 1 1 calc R
C56 C 0.62783(12) 0.25537(8) 0.07799(7) 0.0260(2) Uani 1 1 d .
H56A H 0.6091 0.3130 0.0952 0.039 Uiso 1 1 calc R
H56B H 0.6929 0.2524 0.0322 0.039 Uiso 1 1 calc R
H56C H 0.6743 0.2097 0.1195 0.039 Uiso 1 1 calc R
C57 C 0.19001(13) 0.13779(8) 0.16107(6) 0.0248(2) Uani 1 1 d .
H57A H 0.1945 0.0800 0.1476 0.037 Uiso 1 1 calc R
H57B H 0.0874 0.1714 0.1668 0.037 Uiso 1 1 calc R
H57C H 0.2402 0.1308 0.2099 0.037 Uiso 1 1 calc R
C58 C -0.62846(12) 0.47866(8) -0.29609(6) 0.0249(2) Uani 1 1 d .
H58A H -0.7123 0.5160 -0.3262 0.037 Uiso 1 1 calc R
H58B H -0.6510 0.4805 -0.2408 0.037 Uiso 1 1 calc R
H58C H -0.6082 0.4183 -0.3072 0.037 Uiso 1 1 calc R
C59 C -0.32379(13) 0.59880(8) -0.51152(6) 0.0250(2) Uani 1 1 d .
H59A H -0.2553 0.5507 -0.5348 0.038 Uiso 1 1 calc R
H59B H -0.2838 0.6493 -0.5173 0.038 Uiso 1 1 calc R
H59C H -0.4180 0.6154 -0.5375 0.038 Uiso 1 1 calc R
C60 C -0.13901(13) 0.54438(9) -0.23580(7) 0.0292(2) Uani 1 1 d .
H60A H -0.0710 0.5736 -0.2648 0.044 Uiso 1 1 calc R
H60B H -0.0850 0.4849 -0.2141 0.044 Uiso 1 1 calc R
H60C H -0.1859 0.5775 -0.1938 0.044 Uiso 1 1 calc R

loop_
_atom_site_aniso_label
_atom_site_aniso_U_11
_atom_site_aniso_U_22
_atom_site_aniso_U_33
_atom_site_aniso_U_23
_atom_site_aniso_U_13
_atom_site_aniso_U_12
O1 0.0325(4) 0.0303(4) 0.0287(4) 0.0093(3) -0.0101(3) -0.0172(4)
O2 0.0200(4) 0.0361(4) 0.0247(4) -0.0014(3) -0.0005(3) -0.0099(3)
C1 0.0178(4) 0.0200(4) 0.0157(4) -0.0011(3) -0.0010(3) -0.0070(3)
C2 0.0184(4) 0.0206(4) 0.0157(4) -0.0038(3) 0.0007(3) -0.0082(4)
C3 0.0176(4) 0.0184(4) 0.0177(4) -0.0036(3) 0.0009(3) -0.0066(3)
C4 0.0184(4) 0.0178(4) 0.0151(4) -0.0011(3) -0.0009(3) -0.0075(3)
C5 0.0216(4) 0.0179(4) 0.0143(4) -0.0020(3) 0.0003(3) -0.0086(4)
C6 0.0201(4) 0.0169(4) 0.0171(4) -0.0024(3) 0.0002(3) -0.0062(3)
C7 0.0197(4) 0.0222(5) 0.0176(4) -0.0005(4) -0.0016(3) -0.0074(4)
C8 0.0180(4) 0.0187(4) 0.0178(4) 0.0000(3) -0.0022(3) -0.0058(3)
C9 0.0207(5) 0.0180(4) 0.0177(4) -0.0005(3) -0.0008(3) -0.0059(4)
C10 0.0203(5) 0.0188(4) 0.0221(5) -0.0020(4) 0.0013(4) -0.0075(4)
C11 0.0202(5) 0.0200(4) 0.0235(5) -0.0048(4) -0.0010(4) -0.0074(4)
C12 0.0234(5) 0.0249(5) 0.0190(4) -0.0034(4) -0.0030(4) -0.0091(4)
C13 0.0201(5) 0.0221(5) 0.0178(4) -0.0007(4) -0.0010(3) -0.0070(4)
C14 0.0199(4) 0.0181(4) 0.0188(4) -0.0017(3) -0.0028(3) -0.0080(4)
C15 0.0184(4) 0.0172(4) 0.0183(4) 0.0003(3) -0.0032(3) -0.0058(3)
C16 0.0224(5) 0.0220(5) 0.0215(5) 0.0027(4) -0.0066(4) -0.0098(4)
C17 0.0253(5) 0.0253(5) 0.0203(5) 0.0021(4) -0.0080(4) -0.0100(4)
C18 0.0225(5) 0.0186(4) 0.0186(4) 0.0012(3) -0.0032(4) -0.0044(4)
C19 0.0205(5) 0.0169(4) 0.0206(4) -0.0006(3) -0.0011(4) -0.0063(4)
C20 0.0186(4) 0.0159(4) 0.0197(4) -0.0020(3) -0.0019(3) -0.0058(3)
C21 0.0227(5) 0.0264(5) 0.0205(5) -0.0088(4) -0.0016(4) -0.0086(4)
C22 0.0217(5) 0.0208(5) 0.0248(5) -0.0074(4) -0.0011(4) -0.0036(4)
C23 0.0314(5) 0.0199(4) 0.0163(4) -0.0038(3) -0.0023(4) -0.0096(4)
C24 0.0267(5) 0.0182(5) 0.0245(5) -0.0036(4) -0.0007(4) -0.0036(4)
C25 0.0277(5) 0.0373(6) 0.0173(5) 0.0014(4) -0.0009(4) -0.0143(5)
C26 0.0258(5) 0.0343(6) 0.0307(6) -0.0068(5) -0.0021(4) -0.0161(5)
C27 0.0268(5) 0.0388(6) 0.0184(5) -0.0004(4) 0.0006(4) -0.0145(5)
C28 0.0320(6) 0.0410(7) 0.0273(5) 0.0060(5) -0.0103(5) -0.0239(5)
C29 0.0302(6) 0.0282(5) 0.0190(5) 0.0019(4) -0.0029(4) -0.0093(4)
C30 0.0282(5) 0.0316(5) 0.0212(5) -0.0030(4) -0.0024(4) -0.0181(4)
O3 0.0248(4) 0.0225(4) 0.0319(4) 0.0045(3) -0.0062(3) -0.0112(3)
O4 0.0216(4) 0.0384(5) 0.0202(4) -0.0033(3) 0.0009(3) -0.0015(3)
C31 0.0166(4) 0.0183(4) 0.0167(4) -0.0005(3) -0.0001(3) -0.0062(3)
C32 0.0176(4) 0.0194(4) 0.0149(4) -0.0014(3) 0.0004(3) -0.0072(3)
C33 0.0185(4) 0.0178(4) 0.0153(4) -0.0017(3) 0.0012(3) -0.0059(3)
C34 0.0176(4) 0.0180(4) 0.0149(4) 0.0004(3) -0.0002(3) -0.0059(3)
C35 0.0206(4) 0.0191(4) 0.0151(4) -0.0018(3) -0.0001(3) -0.0084(4)
C36 0.0199(4) 0.0176(4) 0.0175(4) -0.0023(3) 0.0006(3) -0.0069(3)
C37 0.0183(4) 0.0188(4) 0.0180(4) -0.0024(3) -0.0007(3) -0.0053(3)
C38 0.0168(4) 0.0168(4) 0.0172(4) -0.0023(3) 0.0000(3) -0.0048(3)
C39 0.0203(5) 0.0180(4) 0.0171(4) -0.0032(3) 0.0014(3) -0.0058(4)
C40 0.0190(4) 0.0202(4) 0.0210(5) -0.0045(4) 0.0040(4) -0.0076(4)
C41 0.0172(4) 0.0199(4) 0.0238(5) -0.0071(4) 0.0008(4) -0.0056(4)
C42 0.0194(5) 0.0220(5) 0.0191(4) -0.0026(4) -0.0025(4) -0.0053(4)
C43 0.0188(4) 0.0187(4) 0.0174(4) -0.0023(3) 0.0003(3) -0.0054(3)
C44 0.0196(4) 0.0195(4) 0.0168(4) -0.0018(3) -0.0013(3) -0.0058(4)
C45 0.0189(4) 0.0164(4) 0.0162(4) -0.0009(3) -0.0009(3) -0.0039(3)
C46 0.0190(4) 0.0186(4) 0.0180(4) -0.0010(3) -0.0013(3) -0.0047(4)
C47 0.0228(5) 0.0196(4) 0.0176(4) -0.0014(3) -0.0024(4) -0.0054(4)
C48 0.0249(5) 0.0155(4) 0.0175(4) -0.0012(3) 0.0008(4) -0.0046(4)
C49 0.0218(5) 0.0186(4) 0.0204(5) -0.0007(4) 0.0016(4) -0.0069(4)
C50 0.0197(5) 0.0182(4) 0.0204(5) -0.0010(3) -0.0012(4) -0.0055(4)
C51 0.0232(5) 0.0237(5) 0.0162(4) -0.0034(4) -0.0021(4) -0.0065(4)
C52 0.0245(5) 0.0194(4) 0.0199(5) -0.0049(4) -0.0009(4) -0.0040(4)
C53 0.0303(5) 0.0214(5) 0.0199(5) -0.0031(4) -0.0054(4) -0.0100(4)
C54 0.0278(5) 0.0193(5) 0.0230(5) -0.0055(4) -0.0021(4) -0.0044(4)
C55 0.0269(5) 0.0381(6) 0.0178(5) 0.0030(4) 0.0001(4) -0.0133(5)
C56 0.0191(5) 0.0300(5) 0.0318(6) -0.0071(4) -0.0008(4) -0.0102(4)
C57 0.0265(5) 0.0314(5) 0.0180(5) 0.0026(4) -0.0013(4) -0.0131(4)
C58 0.0220(5) 0.0336(6) 0.0204(5) 0.0015(4) -0.0029(4) -0.0119(4)
C59 0.0321(6) 0.0249(5) 0.0177(5) -0.0006(4) 0.0027(4) -0.0092(4)
C60 0.0276(6) 0.0390(6) 0.0251(5) 0.0038(5) -0.0055(4) -0.0188(5)

loop_
_atom_type_symbol
_atom_type_description
_atom_type_scat_dispersion_real
_atom_type_scat_dispersion_imag
_atom_type_scat_source
C C 0.0033 0.0016 'International Tables Vol C Tables 4.2.6.8 and 6.1.1.4'
H H 0.0000 0.0000 'International Tables Vol C Tables 4.2.6.8 and 6.1.1.4'
O O 0.0106 0.0060 'International Tables Vol C Tables 4.2.6.8 and 6.1.1.4'

loop_
_geom_angle_atom_site_label_1
_geom_angle_atom_site_label_2
_geom_angle_atom_site_label_3
_geom_angle
C2 C1 C6 121.51(9)
C2 C1 C7 119.83(9)
C6 C1 C7 118.45(9)
C1 C2 C3 119.38(9)
C1 C2 C21 122.06(9)
C3 C2 C21 118.49(9)
C2 C3 C4 119.22(9)
C2 C3 C22 119.15(9)
C4 C3 C22 121.62(9)
C5 C4 C3 121.39(9)
C5 C4 C14 119.86(8)
C3 C4 C14 118.54(9)
C4 C5 C6 119.43(8)
C4 C5 C23 121.38(9)
C6 C5 C23 119.07(9)
C5 C6 C1 119.01(9)
C5 C6 C24 119.76(9)
C1 C6 C24 121.23(9)
O1 C7 C8 120.06(9)
O1 C7 C1 118.15(9)
C8 C7 C1 121.79(8)
C9 C8 C13 119.90(9)
C9 C8 C7 121.63(9)
C13 C8 C7 118.39(9)
C10 C9 C8 118.85(9)
C10 C9 C25 117.60(9)
C8 C9 C25 123.53(9)
C11 C10 C9 122.01(10)
C12 C11 C10 118.33(9)
C12 C11 C26 120.69(10)
C10 C11 C26 120.95(10)
C11 C12 C13 122.00(9)
C12 C13 C8 118.87(9)
C12 C13 C27 117.59(9)
C8 C13 C27 123.53(9)
O2 C14 C15 119.98(9)
O2 C14 C4 118.20(9)
C15 C14 C4 121.80(8)
C20 C15 C16 119.68(9)
C20 C15 C14 122.10(9)
C16 C15 C14 118.19(9)
C17 C16 C15 118.89(9)
C17 C16 C28 117.80(9)
C15 C16 C28 123.29(9)
C18 C17 C16 122.25(9)
C17 C18 C19 118.09(9)
C17 C18 C29 121.09(9)
C19 C18 C29 120.81(9)
C18 C19 C20 122.09(9)
C19 C20 C15 118.90(9)
C19 C20 C30 117.34(9)
C15 C20 C30 123.74(9)
C32 C31 C36 121.54(9)
C32 C31 C37 119.80(8)
C36 C31 C37 118.28(9)
C31 C32 C33 119.18(9)
C31 C32 C51 121.61(9)
C33 C32 C51 119.08(9)
C34 C33 C32 119.27(9)
C34 C33 C52 121.72(9)
C32 C33 C52 119.01(9)
C33 C34 C35 121.33(9)
C33 C34 C44 119.29(9)
C35 C34 C44 119.35(8)
C36 C35 C34 119.24(9)
C36 C35 C53 119.23(9)
C34 C35 C53 121.43(9)
C35 C36 C31 119.38(9)
C35 C36 C54 119.85(9)
C31 C36 C54 120.77(9)
O3 C37 C38 120.76(9)
O3 C37 C31 117.30(9)
C38 C37 C31 121.91(8)
C39 C38 C43 119.54(9)
C39 C38 C37 122.03(9)
C43 C38 C37 118.43(9)
C40 C39 C38 119.02(9)
C40 C39 C55 117.01(9)
C38 C39 C55 123.95(9)
C41 C40 C39 122.22(9)
C42 C41 C40 118.00(9)
C42 C41 C56 121.27(10)
C40 C41 C56 120.72(9)
C41 C42 C43 122.28(9)
C42 C43 C38 118.84(9)
C42 C43 C57 117.44(9)
C38 C43 C57 123.70(9)
O4 C44 C45 120.25(9)
O4 C44 C34 119.94(9)
C45 C44 C34 119.82(8)
C46 C45 C50 120.19(9)
C46 C45 C44 119.33(9)
C50 C45 C44 120.44(9)
C47 C46 C45 118.58(9)
C47 C46 C58 117.50(9)
C45 C46 C58 123.83(9)
C48 C47 C46 122.13(9)
C47 C48 C49 118.35(9)
C47 C48 C59 121.20(9)
C49 C48 C59 120.45(9)
C48 C49 C50 121.92(9)
C49 C50 C45 118.81(9)
C49 C50 C60 117.69(9)
C45 C50 C60 123.45(9)

loop_
_geom_bond_atom_site_label_1
_geom_bond_atom_site_label_2
_geom_bond_distance
O1 C7 1.2211(13)
O2 C14 1.2197(13)
C1 C2 1.4002(14)
C1 C6 1.4076(13)
C1 C7 1.5111(14)
C2 C3 1.4032(14)
C2 C21 1.5137(13)
C3 C4 1.4040(13)
C3 C22 1.5061(14)
C4 C5 1.4034(13)
C4 C14 1.5162(14)
C5 C6 1.4036(14)
C5 C23 1.5122(13)
C6 C24 1.5100(14)
C7 C8 1.4955(14)
C8 C9 1.4113(14)
C8 C13 1.4131(13)
C9 C10 1.3926(14)
C9 C25 1.5142(14)
C10 C11 1.3912(14)
C11 C12 1.3891(15)
C11 C26 1.5030(14)
C12 C13 1.3926(14)
C13 C27 1.5123(15)
C14 C15 1.5027(14)
C15 C20 1.4117(13)
C15 C16 1.4154(13)
C16 C17 1.3918(15)
C16 C28 1.5119(15)
C17 C18 1.3888(15)
C18 C19 1.3911(14)
C18 C29 1.5034(14)
C19 C20 1.3955(14)
C20 C30 1.5091(14)
O3 C37 1.2218(12)
O4 C44 1.2190(13)
C31 C32 1.4001(13)
C31 C36 1.4062(13)
C31 C37 1.5134(14)
C32 C33 1.4061(13)
C32 C51 1.5117(13)
C33 C34 1.4051(13)
C33 C52 1.5070(14)
C34 C35 1.4075(13)
C34 C44 1.5092(14)
C35 C36 1.3982(14)
C35 C53 1.5126(13)
C36 C54 1.5113(14)
C37 C38 1.4951(13)
C38 C39 1.4141(13)
C38 C43 1.4171(13)
C39 C40 1.3925(14)
C39 C55 1.5106(14)
C40 C41 1.3913(15)
C41 C42 1.3899(14)
C41 C56 1.5005(14)
C42 C43 1.3944(14)
C43 C57 1.5100(14)
C44 C45 1.5046(13)
C45 C46 1.4098(13)
C45 C50 1.4122(14)
C46 C47 1.3962(14)
C46 C58 1.5116(14)
C47 C48 1.3886(14)
C48 C49 1.3919(14)
C48 C59 1.5034(14)
C49 C50 1.3926(14)
C50 C60 1.5120(15)

loop_
_geom_torsion_atom_site_label_1
_geom_torsion_atom_site_label_2
_geom_torsion_atom_site_label_3
_geom_torsion_atom_site_label_4
_geom_torsion
C6 C1 C2 C3 0.90(14)
C7 C1 C2 C3 -173.83(9)
C6 C1 C2 C21 177.94(9)
C7 C1 C2 C21 3.21(14)
C1 C2 C3 C4 -2.45(14)
C21 C2 C3 C4 -179.59(9)
C1 C2 C3 C22 178.39(9)
C21 C2 C3 C22 1.24(14)
C2 C3 C4 C5 2.07(14)
C22 C3 C4 C5 -178.78(9)
C2 C3 C4 C14 176.75(9)
C22 C3 C4 C14 -4.11(14)
C3 C4 C5 C6 -0.09(14)
C14 C4 C5 C6 -174.69(9)
C3 C4 C5 C23 176.11(9)
C14 C4 C5 C23 1.50(14)
C4 C5 C6 C1 -1.48(14)
C23 C5 C6 C1 -177.77(9)
C4 C5 C6 C24 179.44(9)
C23 C5 C6 C24 3.15(14)
C2 C1 C6 C5 1.09(14)
C7 C1 C6 C5 175.88(9)
C2 C1 C6 C24 -179.85(9)
C7 C1 C6 C24 -5.06(14)
C2 C1 C7 O1 116.72(11)
C6 C1 C7 O1 -58.17(14)
C2 C1 C7 C8 -62.56(13)
C6 C1 C7 C8 122.56(10)
O1 C7 C8 C9 134.41(11)
C1 C7 C8 C9 -46.33(14)
O1 C7 C8 C13 -42.30(15)
C1 C7 C8 C13 136.96(10)
C13 C8 C9 C10 2.20(15)
C7 C8 C9 C10 -174.47(9)
C13 C8 C9 C25 -179.67(10)
C7 C8 C9 C25 3.67(16)
C8 C9 C10 C11 -1.14(15)
C25 C9 C10 C11 -179.38(10)
C9 C10 C11 C12 -0.78(16)
C9 C10 C11 C26 -179.06(10)
C10 C11 C12 C13 1.68(16)
C26 C11 C12 C13 179.96(10)
C11 C12 C13 C8 -0.62(16)
C11 C12 C13 C27 -178.95(10)
C9 C8 C13 C12 -1.35(15)
C7 C8 C13 C12 175.42(9)
C9 C8 C13 C27 176.87(10)
C7 C8 C13 C27 -6.36(15)
C5 C4 C14 O2 109.50(11)
C3 C4 C14 O2 -65.26(13)
C5 C4 C14 C15 -68.99(12)
C3 C4 C14 C15 116.25(10)
O2 C14 C15 C20 135.21(11)
C4 C14 C15 C20 -46.32(14)
O2 C14 C15 C16 -42.78(14)
C4 C14 C15 C16 135.69(10)
C20 C15 C16 C17 1.62(15)
C14 C15 C16 C17 179.66(10)
C20 C15 C16 C28 179.88(11)
C14 C15 C16 C28 -2.08(16)
C15 C16 C17 C18 -3.16(17)
C28 C16 C17 C18 178.49(11)
C16 C17 C18 C19 1.73(16)
C16 C17 C18 C29 -179.22(10)
C17 C18 C19 C20 1.28(15)
C29 C18 C19 C20 -177.77(10)
C18 C19 C20 C15 -2.72(15)
C18 C19 C20 C30 178.77(10)
C16 C15 C20 C19 1.22(15)
C14 C15 C20 C19 -176.75(9)
C16 C15 C20 C30 179.62(10)
C14 C15 C20 C30 1.65(15)
C36 C31 C32 C33 -2.25(14)
C37 C31 C32 C33 -175.04(9)
C36 C31 C32 C51 173.57(9)
C37 C31 C32 C51 0.78(14)
C31 C32 C33 C34 1.20(14)
C51 C32 C33 C34 -174.73(9)
C31 C32 C33 C52 -178.38(9)
C51 C32 C33 C52 5.69(13)
C32 C33 C34 C35 1.07(14)
C52 C33 C34 C35 -179.37(9)
C32 C33 C34 C44 178.83(9)
C52 C33 C34 C44 -1.60(14)
C33 C34 C35 C36 -2.31(14)
C44 C34 C35 C36 179.93(9)
C33 C34 C35 C53 174.11(9)
C44 C34 C35 C53 -3.66(14)
C34 C35 C36 C31 1.26(14)
C53 C35 C36 C31 -175.24(9)
C34 C35 C36 C54 -177.99(9)
C53 C35 C36 C54 5.51(14)
C32 C31 C36 C35 1.01(14)
C37 C31 C36 C35 173.90(9)
C32 C31 C36 C54 -179.74(9)
C37 C31 C36 C54 -6.85(14)
C32 C31 C37 O3 112.13(11)
C36 C31 C37 O3 -60.89(13)
C32 C31 C37 C38 -66.17(13)
C36 C31 C37 C38 120.81(10)
O3 C37 C38 C39 146.22(10)
C31 C37 C38 C39 -35.54(14)
O3 C37 C38 C43 -33.31(14)
C31 C37 C38 C43 144.93(9)
C43 C38 C39 C40 -0.95(14)
C37 C38 C39 C40 179.53(9)
C43 C38 C39 C55 177.58(10)
C37 C38 C39 C55 -1.95(15)
C38 C39 C40 C41 -2.06(15)
C55 C39 C40 C41 179.32(10)
C39 C40 C41 C42 3.34(15)
C39 C40 C41 C56 -175.39(10)
C40 C41 C42 C43 -1.66(15)
C56 C41 C42 C43 177.07(10)
C41 C42 C43 C38 -1.23(15)
C41 C42 C43 C57 -179.84(10)
C39 C38 C43 C42 2.53(14)
C37 C38 C43 C42 -177.93(9)
C39 C38 C43 C57 -178.95(10)
C37 C38 C43 C57 0.59(15)
C33 C34 C44 O4 -54.95(14)
C35 C34 C44 O4 122.86(11)
C33 C34 C44 C45 125.17(10)
C35 C34 C44 C45 -57.02(13)
O4 C44 C45 C46 -49.40(14)
C34 C44 C45 C46 130.48(10)
O4 C44 C45 C50 128.48(11)
C34 C44 C45 C50 -51.64(13)
C50 C45 C46 C47 0.39(14)
C44 C45 C46 C47 178.28(9)
C50 C45 C46 C58 176.88(10)
C44 C45 C46 C58 -5.24(15)
C45 C46 C47 C48 -0.59(15)
C58 C46 C47 C48 -177.30(10)
C46 C47 C48 C49 0.01(15)
C46 C47 C48 C59 179.50(10)
C47 C48 C49 C50 0.79(15)
C59 C48 C49 C50 -178.70(9)
C48 C49 C50 C45 -0.97(15)
C48 C49 C50 C60 -178.59(10)
C46 C45 C50 C49 0.36(15)
C44 C45 C50 C49 -177.50(9)
C46 C45 C50 C60 177.84(10)
C44 C45 C50 C60 -0.02(15)

loop_
_cod_related_entry_id
_cod_related_entry_database
_cod_related_entry_code
1 ChemSpider 9147185
